data_7119296
loop_
_publ_author_name
'Gao, Guo-Lin'
'Yang, Chao'
'Xia, Wujiong'

_publ_section_title
;
 Selective C-H trifluoromethylation of benzimidazoles through photoredox
 catalysis.
;
_journal_issue 6
_journal_name_full 'Chemical communications (Cambridge, England)'
_journal_page_first 1041
_journal_page_last 1044
_journal_paper_doi 10.1039/c6cc08975e
_journal_volume 53
_journal_year 2017
_chemical_formula_moiety 'C12 H11 F3 N2 O2'
_chemical_formula_sum 'C12 H11 F3 N2 O2'
_chemical_formula_weight 272.23
_space_group_crystal_system triclinic
_space_group_IT_number 2
_space_group_name_Hall '-P 1'
_space_group_name_H-M_alt 'P -1'
_symmetry_space_group_name_Hall '-P 1'
_symmetry_space_group_name_H-M 'P -1'
_atom_sites_solution_hydrogens geom
_atom_sites_solution_primary iterative
_audit_block_doi 10.5517/ccdc.csd.cc1mwlgk
_audit_creation_date 2016-05-11
_audit_creation_method
;
Olex2 1.2
(compiled 2016.02.19 svn.r3266 for OlexSys, GUI svn.r5155)
;
_audit_update_record
;
2016-11-10 deposited with the CCDC.
2016-12-12 downloaded from the CCDC.
;
_cell_angle_alpha 102.706(11)
_cell_angle_beta 105.918(10)
_cell_angle_gamma 97.358(10)
_cell_formula_units_Z 2
_cell_length_a 7.2208(7)
_cell_length_b 9.3833(13)
_cell_length_c 9.5826(11)
_cell_measurement_reflns_used 1549
_cell_measurement_temperature 293(2)
_cell_measurement_theta_max 25.4560
_cell_measurement_theta_min 3.3650
_cell_volume 596.67(13)
_computing_cell_refinement 'CrysAlisPro 1.171.38.41 (Rigaku OD, 2015)'
_computing_data_collection 'CrysAlisPro 1.171.38.41 (Rigaku OD, 2015)'
_computing_data_reduction 'CrysAlisPro 1.171.38.41 (Rigaku OD, 2015)'
_computing_molecular_graphics 'Olex2 (Dolomanov et al., 2009)'
_computing_publication_material 'Olex2 (Dolomanov et al., 2009)'
_computing_structure_refinement 'ShelXL (Sheldrick, 2015)'
_computing_structure_solution
;
Superflip (Palatinus & Chapuis, 2007;Palatinus & van der Lee, 2008;
Palatinus et al., 2012)
;
_diffrn_ambient_temperature 293(2)
_diffrn_detector 'CCD plate'
_diffrn_detector_area_resol_mean 15.9737
_diffrn_detector_type Eos
_diffrn_measured_fraction_theta_full 0.995
_diffrn_measured_fraction_theta_max 0.995
_diffrn_measurement_details
;
List of Runs (angles in degrees, time in seconds):

  # Type    Start    End  Width  t~exp~   \w     \q     \k     \f   Frames
#--------------------------------------------------------------------------
  1  \w      9.00  67.00   1.00    1.00    --   18.81  37.00  60.00   58
  2  \w      8.00  88.00   1.00    1.00    --   18.81  57.00 -30.00   80
  3  \w    -11.00  16.00   1.00    1.00    --  -19.74 -94.00 -37.00   27
  4  \w    -29.00  40.00   1.00    1.00    --   18.81 -57.00  60.00   69
  5  \w    -34.00  39.00   1.00    1.00    --   18.81 -57.00-150.00   73
  6  \w    -20.00  60.00   1.00    1.00    --   18.81 -99.00-180.00   80
;
_diffrn_measurement_device 'four-circle diffractometer'
_diffrn_measurement_device_type 'SuperNova, Dual, Cu at zero, Eos'
_diffrn_measurement_method '\w scans'
_diffrn_orient_matrix_type 'CrysAlisPro convention (1999,Acta A55,543-557)'
_diffrn_orient_matrix_UB_11 -0.0034559000
_diffrn_orient_matrix_UB_12 0.0699042000
_diffrn_orient_matrix_UB_13 -0.0164275000
_diffrn_orient_matrix_UB_21 0.1032125000
_diffrn_orient_matrix_UB_22 0.0224960000
_diffrn_orient_matrix_UB_23 0.0344784000
_diffrn_orient_matrix_UB_31 0.0144184000
_diffrn_orient_matrix_UB_32 -0.0293996000
_diffrn_orient_matrix_UB_33 -0.0701596000
_diffrn_radiation_monochromator mirror
_diffrn_radiation_probe x-ray
_diffrn_radiation_type MoK\a
_diffrn_radiation_wavelength 0.71073
_diffrn_reflns_av_R_equivalents 0.0261
_diffrn_reflns_av_unetI/netI 0.0418
_diffrn_reflns_Laue_measured_fraction_full 0.995
_diffrn_reflns_Laue_measured_fraction_max 0.995
_diffrn_reflns_limit_h_max 8
_diffrn_reflns_limit_h_min -7
_diffrn_reflns_limit_k_max 7
_diffrn_reflns_limit_k_min -11
_diffrn_reflns_limit_l_max 11
_diffrn_reflns_limit_l_min -10
_diffrn_reflns_number 3924
_diffrn_reflns_point_group_measured_fraction_full 0.995
_diffrn_reflns_point_group_measured_fraction_max 0.995
_diffrn_reflns_theta_full 25.348
_diffrn_reflns_theta_max 25.348
_diffrn_reflns_theta_min 2.995
_diffrn_source 'micro-focus sealed X-ray tube'
_diffrn_source_type 'SuperNova (Mo) X-ray Source'
_exptl_absorpt_coefficient_mu 0.135
_exptl_absorpt_correction_T_max 1.00000
_exptl_absorpt_correction_T_min 0.65465
_exptl_absorpt_correction_type multi-scan
_exptl_absorpt_process_details
;
CrysAlisPro 1.171.38.41 (Rigaku Oxford Diffraction, 2015)
Empirical absorption correction using spherical harmonics,
 implemented in SCALE3 ABSPACK scaling algorithm.
;
_exptl_crystal_colour colourless
_exptl_crystal_colour_primary colourless
_exptl_crystal_density_diffrn 1.515
_exptl_crystal_description block
_exptl_crystal_F_000 280
_refine_diff_density_max 0.345
_refine_diff_density_min -0.224
_refine_diff_density_rms 0.045
_refine_ls_extinction_coef 0.094(16)
_refine_ls_extinction_expression Fc^*^=kFc[1+0.001xFc^2^\l^3^/sin(2\q)]^-1/4^
_refine_ls_extinction_method 'SHELXL-2014/7 (Sheldrick 2014'
_refine_ls_goodness_of_fit_ref 1.037
_refine_ls_hydrogen_treatment constr
_refine_ls_matrix_type full
_refine_ls_number_parameters 175
_refine_ls_number_reflns 2172
_refine_ls_number_restraints 0
_refine_ls_restrained_S_all 1.037
_refine_ls_R_factor_all 0.0723
_refine_ls_R_factor_gt 0.0553
_refine_ls_shift/su_max 0.000
_refine_ls_shift/su_mean 0.000
_refine_ls_structure_factor_coef Fsqd
_refine_ls_weighting_details 'w=1/[\s^2^(Fo^2^)+(0.0754P)^2^+0.2080P] where P=(Fo^2^+2Fc^2^)/3'
_refine_ls_weighting_scheme calc
_refine_ls_wR_factor_gt 0.1419
_refine_ls_wR_factor_ref 0.1590
_reflns_Friedel_coverage 0.000
_reflns_number_gt 1642
_reflns_number_total 2172
_reflns_threshold_expression 'I > 2\s(I)'
_cod_data_source_file c6cc08975e2.cif
_cod_data_source_block ggl20160418-1
_cod_depositor_comments 'Adding full bibliography for 7119293--7119296.cif.'
_cod_database_code 7119296
_chemical_oxdiff_formula 'C H N O F'
_shelx_space_group_comment
;
The symmetry employed for this shelxl refinement is uniquely defined
by the following loop, which should always be used as a source of
symmetry information in preference to the above space-group names.
They are only intended as comments.
;
_reflns_odcompleteness_completeness 99.55
_reflns_odcompleteness_iscentric 1
_reflns_odcompleteness_theta 26.32
_olex2_refinement_description
;
1. Fixed Uiso
 At 1.2 times of:
  All C(H) groups, All C(H,H) groups
 At 1.5 times of:
  All C(H,H,H) groups
2.a Secondary CH2 refined with riding coordinates:
 C10(H10A,H10B)
2.b Aromatic/amide H refined with riding coordinates:
 C3(H3), C4(H4), C5(H5)
2.c Idealised Me refined as rotating group:
 C9(H9A,H9B,H9C), C12(H12A,H12B,H12C)
;
_shelx_shelxl_version_number 2014/7
_olex2_date_sample_data_collection 2016-05-11
_olex2_submission_special_instructions 'No special instructions were received'
_oxdiff_exptl_absorpt_empirical_details
;
Empirical correction (ABSPACK) includes:
- Absorption correction using spherical harmonics
- Frame scaling
;
_oxdiff_exptl_absorpt_empirical_full_max 1.368
_oxdiff_exptl_absorpt_empirical_full_min 0.586

loop_
_space_group_symop_operation_xyz
'x, y, z'
'-x, -y, -z'

loop_
_atom_site_label
_atom_site_type_symbol
_atom_site_fract_x
_atom_site_fract_y
_atom_site_fract_z
_atom_site_U_iso_or_equiv
_atom_site_adp_type
_atom_site_occupancy
_atom_site_site_symmetry_order
_atom_site_calc_flag
_atom_site_refinement_flags_posn
F1 F 0.1698(3) -0.36622(19) 0.6141(3) 0.0971(7) Uani 1 1 d .
F2 F 0.4722(3) -0.3145(2) 0.6446(2) 0.0883(7) Uani 1 1 d .
F3 F 0.2769(4) -0.4399(2) 0.4335(2) 0.0985(7) Uani 1 1 d .
O1 O 0.2214(3) 0.1978(2) 1.0167(2) 0.0608(5) Uani 1 1 d .
O2 O 0.2571(4) 0.4454(3) 1.0656(3) 0.0872(8) Uani 1 1 d .
N1 N 0.3042(3) 0.1868(2) 0.7005(2) 0.0462(5) Uani 1 1 d .
N2 N 0.3485(3) -0.0231(2) 0.7682(2) 0.0452(5) Uani 1 1 d .
C1 C 0.2987(4) -0.3244(3) 0.5488(3) 0.0553(7) Uani 1 1 d .
C2 C 0.2713(3) -0.1846(3) 0.5044(3) 0.0454(6) Uani 1 1 d .
C3 C 0.2175(4) -0.1820(3) 0.3552(3) 0.0566(7) Uani 1 1 d .
H3 H 0.2009 -0.2692 0.2806 0.068 Uiso 1 1 calc R
C4 C 0.1876(4) -0.0508(3) 0.3146(3) 0.0622(8) Uani 1 1 d .
H4 H 0.1524 -0.0522 0.2133 0.075 Uiso 1 1 calc R
C5 C 0.2088(4) 0.0793(3) 0.4195(3) 0.0572(7) Uani 1 1 d .
H5 H 0.1859 0.1660 0.3918 0.069 Uiso 1 1 calc R
C6 C 0.2658(3) 0.0774(3) 0.5691(3) 0.0442(6) Uani 1 1 d .
C7 C 0.2954(3) -0.0524(3) 0.6138(3) 0.0416(6) Uani 1 1 d .
C8 C 0.3526(3) 0.1205(3) 0.8150(3) 0.0445(6) Uani 1 1 d .
C9 C 0.2967(4) 0.3427(3) 0.7096(3) 0.0634(8) Uani 1 1 d .
H9A H 0.4015 0.3870 0.6794 0.095 Uiso 1 1 calc GR
H9B H 0.3108 0.3947 0.8113 0.095 Uiso 1 1 calc GR
H9C H 0.1728 0.3493 0.6441 0.095 Uiso 1 1 calc GR
C10 C 0.4016(4) 0.2014(3) 0.9765(3) 0.0545(7) Uani 1 1 d .
H10A H 0.4909 0.1546 1.0386 0.065 Uiso 1 1 calc R
H10B H 0.4656 0.3039 0.9935 0.065 Uiso 1 1 calc R
C11 C 0.1671(4) 0.3274(4) 1.0600(3) 0.0624(7) Uani 1 1 d .
C12 C -0.0165(5) 0.3036(4) 1.0993(4) 0.0867(11) Uani 1 1 d .
H12A H 0.0114 0.3435 1.2058 0.130 Uiso 1 1 calc GR
H12B H -0.0706 0.1987 1.0717 0.130 Uiso 1 1 calc GR
H12C H -0.1093 0.3530 1.0461 0.130 Uiso 1 1 calc GR

loop_
_atom_site_aniso_label
_atom_site_aniso_U_11
_atom_site_aniso_U_22
_atom_site_aniso_U_33
_atom_site_aniso_U_23
_atom_site_aniso_U_13
_atom_site_aniso_U_12
F1 0.1271(17) 0.0625(11) 0.1451(19) 0.0480(12) 0.0917(15) 0.0271(11)
F2 0.0879(13) 0.0664(11) 0.1010(15) 0.0338(10) 0.0032(11) 0.0200(9)
F3 0.1574(19) 0.0611(11) 0.0715(12) -0.0024(9) 0.0360(13) 0.0371(12)
O1 0.0682(12) 0.0558(11) 0.0550(11) 0.0056(9) 0.0204(9) 0.0135(9)
O2 0.0988(17) 0.0594(14) 0.109(2) 0.0175(13) 0.0386(15) 0.0313(13)
N1 0.0439(11) 0.0393(10) 0.0542(13) 0.0170(9) 0.0098(9) 0.0087(8)
N2 0.0514(11) 0.0432(11) 0.0428(12) 0.0144(9) 0.0130(9) 0.0147(9)
C1 0.0607(16) 0.0495(14) 0.0559(16) 0.0072(12) 0.0239(14) 0.0119(12)
C2 0.0401(12) 0.0500(14) 0.0453(14) 0.0109(11) 0.0150(10) 0.0053(10)
C3 0.0513(15) 0.0659(16) 0.0446(15) 0.0066(12) 0.0143(12) -0.0001(12)
C4 0.0548(16) 0.085(2) 0.0424(15) 0.0228(14) 0.0091(12) 0.0022(14)
C5 0.0462(14) 0.0688(17) 0.0605(17) 0.0353(15) 0.0112(12) 0.0056(12)
C6 0.0367(12) 0.0476(13) 0.0478(14) 0.0189(11) 0.0094(10) 0.0042(10)
C7 0.0345(11) 0.0457(13) 0.0441(13) 0.0148(10) 0.0103(9) 0.0064(9)
C8 0.0427(12) 0.0445(13) 0.0452(13) 0.0132(10) 0.0099(10) 0.0116(10)
C9 0.0706(17) 0.0413(13) 0.080(2) 0.0247(13) 0.0188(15) 0.0119(12)
C10 0.0561(15) 0.0483(14) 0.0521(15) 0.0078(12) 0.0080(12) 0.0154(12)
C11 0.0679(18) 0.0666(19) 0.0474(16) 0.0080(13) 0.0103(13) 0.0248(15)
C12 0.093(2) 0.111(3) 0.067(2) 0.0173(19) 0.0393(19) 0.038(2)

loop_
_atom_type_symbol
_atom_type_description
_atom_type_scat_dispersion_real
_atom_type_scat_dispersion_imag
_atom_type_scat_source
C C 0.0033 0.0016 'International Tables Vol C Tables 4.2.6.8 and 6.1.1.4'
H H 0.0000 0.0000 'International Tables Vol C Tables 4.2.6.8 and 6.1.1.4'
F F 0.0171 0.0103 'International Tables Vol C Tables 4.2.6.8 and 6.1.1.4'
N N 0.0061 0.0033 'International Tables Vol C Tables 4.2.6.8 and 6.1.1.4'
O O 0.0106 0.0060 'International Tables Vol C Tables 4.2.6.8 and 6.1.1.4'

loop_
_geom_angle_atom_site_label_1
_geom_angle_atom_site_label_2
_geom_angle_atom_site_label_3
_geom_angle
C11 O1 C10 118.2(2)
C6 N1 C9 124.8(2)
C8 N1 C6 106.63(19)
C8 N1 C9 128.6(2)
C8 N2 C7 104.46(19)
F1 C1 F3 105.2(2)
F1 C1 C2 112.2(2)
F2 C1 F1 105.7(2)
F2 C1 F3 105.9(2)
F2 C1 C2 113.7(2)
F3 C1 C2 113.4(2)
C3 C2 C1 121.6(2)
C3 C2 C7 118.3(2)
C7 C2 C1 120.1(2)
C2 C3 H3 119.5
C2 C3 C4 121.1(3)
C4 C3 H3 119.5
C3 C4 H4 119.2
C5 C4 C3 121.6(2)
C5 C4 H4 119.2
C4 C5 H5 121.4
C4 C5 C6 117.3(3)
C6 C5 H5 121.4
N1 C6 C5 132.3(2)
N1 C6 C7 105.2(2)
C5 C6 C7 122.6(2)
N2 C7 C2 130.5(2)
N2 C7 C6 110.4(2)
C2 C7 C6 119.1(2)
N1 C8 C10 123.4(2)
N2 C8 N1 113.3(2)
N2 C8 C10 123.3(2)
N1 C9 H9A 109.5
N1 C9 H9B 109.5
N1 C9 H9C 109.5
H9A C9 H9B 109.5
H9A C9 H9C 109.5
H9B C9 H9C 109.5
O1 C10 C8 108.92(19)
O1 C10 H10A 109.9
O1 C10 H10B 109.9
C8 C10 H10A 109.9
C8 C10 H10B 109.9
H10A C10 H10B 108.3
O1 C11 C12 111.1(3)
O2 C11 O1 123.7(3)
O2 C11 C12 125.3(3)
C11 C12 H12A 109.5
C11 C12 H12B 109.5
C11 C12 H12C 109.5
H12A C12 H12B 109.5
H12A C12 H12C 109.5
H12B C12 H12C 109.5

loop_
_geom_bond_atom_site_label_1
_geom_bond_atom_site_label_2
_geom_bond_distance
F1 C1 1.321(3)
F2 C1 1.313(3)
F3 C1 1.325(3)
O1 C10 1.453(3)
O1 C11 1.339(3)
O2 C11 1.193(4)
N1 C6 1.372(3)
N1 C8 1.363(3)
N1 C9 1.455(3)
N2 C7 1.376(3)
N2 C8 1.317(3)
C1 C2 1.486(4)
C2 C3 1.381(3)
C2 C7 1.393(3)
C3 H3 0.9300
C3 C4 1.396(4)
C4 H4 0.9300
C4 C5 1.361(4)
C5 H5 0.9300
C5 C6 1.384(3)
C6 C7 1.399(3)
C8 C10 1.487(3)
C9 H9A 0.9600
C9 H9B 0.9600
C9 H9C 0.9600
C10 H10A 0.9700
C10 H10B 0.9700
C11 C12 1.478(4)
C12 H12A 0.9600
C12 H12B 0.9600
C12 H12C 0.9600

loop_
_geom_torsion_atom_site_label_1
_geom_torsion_atom_site_label_2
_geom_torsion_atom_site_label_3
_geom_torsion_atom_site_label_4
_geom_torsion
F1 C1 C2 C3 -115.6(3)
F1 C1 C2 C7 62.9(3)
F2 C1 C2 C3 124.5(3)
F2 C1 C2 C7 -57.0(3)
F3 C1 C2 C3 3.4(3)
F3 C1 C2 C7 -178.1(2)
N1 C6 C7 N2 0.6(2)
N1 C6 C7 C2 -178.75(19)
N1 C8 C10 O1 88.1(3)
N2 C8 C10 O1 -90.7(3)
C1 C2 C3 C4 178.5(2)
C1 C2 C7 N2 1.9(4)
C1 C2 C7 C6 -179.0(2)
C2 C3 C4 C5 -0.4(4)
C3 C2 C7 N2 -179.6(2)
C3 C2 C7 C6 -0.4(3)
C3 C4 C5 C6 1.5(4)
C4 C5 C6 N1 178.3(2)
C4 C5 C6 C7 -2.0(4)
C5 C6 C7 N2 -179.2(2)
C5 C6 C7 C2 1.5(3)
C6 N1 C8 N2 0.0(3)
C6 N1 C8 C10 -179.0(2)
C7 N2 C8 N1 0.4(3)
C7 N2 C8 C10 179.3(2)
C7 C2 C3 C4 -0.1(4)
C8 N1 C6 C5 179.4(2)
C8 N1 C6 C7 -0.3(2)
C8 N2 C7 C2 178.6(2)
C8 N2 C7 C6 -0.6(2)
C9 N1 C6 C5 -1.9(4)
C9 N1 C6 C7 178.5(2)
C9 N1 C8 N2 -178.8(2)
C9 N1 C8 C10 2.3(4)
C10 O1 C11 O2 1.0(4)
C10 O1 C11 C12 -178.9(2)
C11 O1 C10 C8 -116.8(2)
